data_7001157
loop_
_publ_author_name
'Lu, Zhengliang'
'Ladrak, Tim'
'Roubeau, Olivier'
'van der Toorn, John'
'Teat, Simon J.'
'Massera, Chiara'
'Gamez, Patrick'
'Reedijk, Jan'

_publ_section_title
;
 Selective, catalytic aerobic oxidation of alcohols using CuBr2 and
 bifunctional triazine-based ligands containing both a bipyridine and a
 TEMPO group
;
_journal_issue 18
_journal_name_full 'Dalton Transactions'
_journal_page_first 3559
_journal_page_last 3570
_journal_paper_doi 10.1039/b820554j
_journal_year 2009
_chemical_formula_sum 'C78 H88 Br4 Cu2 N18 O4'
_chemical_formula_weight 1788.38
_chemical_name_systematic
;
?
;
_space_group_IT_number 2
_symmetry_cell_setting triclinic
_symmetry_space_group_name_Hall '-P 1'
_symmetry_space_group_name_H-M 'P -1'
_atom_sites_solution_hydrogens geom
_atom_sites_solution_primary direct
_atom_sites_solution_secondary difmap
_audit_creation_method SHELXL-97
_cell_angle_alpha 69.404(2)
_cell_angle_beta 71.830(2)
_cell_angle_gamma 75.030(3)
_cell_formula_units_Z 1
_cell_length_a 10.2403(4)
_cell_length_b 13.9158(5)
_cell_length_c 16.3583(6)
_cell_measurement_reflns_used 9867
_cell_measurement_temperature 150(2)
_cell_measurement_theta_max 33.92
_cell_measurement_theta_min 2.59
_cell_volume 2044.14(14)
_computing_cell_refinement 'Bruker SAINT'
_computing_data_collection 'Bruker APEX2'
_computing_data_reduction 'Bruker SAINT'
_computing_structure_refinement 'SHELXL-97 (Sheldrick, 1997)'
_computing_structure_solution 'SHELXS-97 (Sheldrick, 1990)'
_diffrn_ambient_temperature 150(2)
_diffrn_measured_fraction_theta_full 0.978
_diffrn_measured_fraction_theta_max 0.918
_diffrn_measurement_device_type 'Bruker Platinum 200 CCD diffractometer'
_diffrn_measurement_method '\w rotation with narrow frames'
_diffrn_radiation_monochromator 'silicon 111'
_diffrn_radiation_source 'ALS beamline 11.3.1'
_diffrn_radiation_type synchrotron
_diffrn_radiation_wavelength 0.77490
_diffrn_reflns_av_R_equivalents 0.0513
_diffrn_reflns_av_sigmaI/netI 0.0698
_diffrn_reflns_limit_h_max 14
_diffrn_reflns_limit_h_min -14
_diffrn_reflns_limit_k_max 20
_diffrn_reflns_limit_k_min -19
_diffrn_reflns_limit_l_max 23
_diffrn_reflns_limit_l_min -23
_diffrn_reflns_number 28135
_diffrn_reflns_theta_full 30.00
_diffrn_reflns_theta_max 34.34
_diffrn_reflns_theta_min 2.60
_diffrn_standards_number 0
_exptl_absorpt_coefficient_mu 3.139
_exptl_absorpt_correction_T_max 0.74
_exptl_absorpt_correction_T_min 0.40
_exptl_absorpt_correction_type multi-scan
_exptl_absorpt_process_details sadabs
_exptl_crystal_colour orange
_exptl_crystal_density_diffrn 1.453
_exptl_crystal_density_method 'not measured'
_exptl_crystal_description block
_exptl_crystal_F_000 912
_exptl_crystal_size_max 0.35
_exptl_crystal_size_mid 0.15
_exptl_crystal_size_min 0.10
_refine_diff_density_max 1.627
_refine_diff_density_min -2.225
_refine_diff_density_rms 0.127
_refine_ls_extinction_method none
_refine_ls_goodness_of_fit_ref 1.079
_refine_ls_hydrogen_treatment constr
_refine_ls_matrix_type full
_refine_ls_number_parameters 479
_refine_ls_number_reflns 12116
_refine_ls_number_restraints 0
_refine_ls_restrained_S_all 1.079
_refine_ls_R_factor_all 0.0705
_refine_ls_R_factor_gt 0.0627
_refine_ls_shift/su_max 0.001
_refine_ls_shift/su_mean 0.000
_refine_ls_structure_factor_coef Fsqd
_refine_ls_weighting_details 'calc w=1/[\s^2^(Fo^2^)+(0.1187P)^2^+1.0151P] where P=(Fo^2^+2Fc^2^)/3'
_refine_ls_weighting_scheme calc
_refine_ls_wR_factor_gt 0.1869
_refine_ls_wR_factor_ref 0.1938
_reflns_number_gt 10202
_reflns_number_total 12116
_reflns_threshold_expression >2sigma(I)
_cod_data_source_file b820554j.txt
_cod_data_source_block zl52
_cod_depositor_comments
;
The following automatic conversions were performed:
'_symmetry_cell_setting' value 'Triclinic' changed to 'triclinic'
according to '/home/saulius/struct/CIF-dictionaries/cif_core.dic'
dictionary named 'cif_core.dic' version 2.4.1 from 2010-06-29.

Automatic conversion script
Id: cif_fix_enum 1527 2010-12-29 10:47:43Z saulius 
;
_cod_original_cell_volume 2044.14(13)
_cod_original_sg_symbol_H-M P-1
_cod_database_code 7001157

loop_
_symmetry_equiv_pos_as_xyz
'x, y, z'
'-x, -y, -z'

loop_
_atom_site_label
_atom_site_type_symbol
_atom_site_fract_x
_atom_site_fract_y
_atom_site_fract_z
_atom_site_U_iso_or_equiv
_atom_site_adp_type
_atom_site_occupancy
_atom_site_symmetry_multiplicity
_atom_site_calc_flag
_atom_site_refinement_flags
_atom_site_disorder_assembly
_atom_site_disorder_group
Cu1 Cu 0.29685(4) 0.81565(2) 0.44932(2) 0.02668(10) Uani 1 1 d . . .
Br1 Br 0.12074(4) 0.70212(2) 0.47206(3) 0.04541(12) Uani 1 1 d . . .
Br2 Br 0.45578(6) 0.67564(3) 0.51892(3) 0.0726(2) Uani 1 1 d . . .
N1 N 0.4350(2) 0.82587(16) 0.31929(14) 0.0205(4) Uani 1 1 d . . .
C2 C 0.4839(2) 0.91517(18) 0.27411(16) 0.0203(4) Uani 1 1 d . . .
N3 N 0.5582(2) 0.94268(16) 0.18990(14) 0.0222(4) Uani 1 1 d . . .
C4 C 0.5931(2) 0.86637(19) 0.15030(16) 0.0211(4) Uani 1 1 d . . .
N5 N 0.5544(2) 0.77287(16) 0.18621(14) 0.0224(4) Uani 1 1 d . . .
C6 C 0.4732(3) 0.75646(19) 0.27064(16) 0.0213(4) Uani 1 1 d . . .
O7 O 0.45062(18) 0.98033(14) 0.32380(12) 0.0220(3) Uani 1 1 d . . .
C8 C 0.4808(3) 1.08526(19) 0.27948(17) 0.0236(4) Uani 1 1 d . . .
H8A H 0.4221 1.1309 0.3166 0.028 Uiso 1 1 calc R . .
H8B H 0.4563 1.1119 0.2206 0.028 Uiso 1 1 calc R . .
C9 C 0.6331(3) 1.0902(2) 0.26470(17) 0.0257(5) Uani 1 1 d . . .
H9A H 0.6909 1.0480 0.2244 0.031 Uiso 1 1 calc R . .
H9B H 0.6479 1.1632 0.2339 0.031 Uiso 1 1 calc R . .
C10 C 0.6821(3) 1.0519(2) 0.35003(16) 0.0229(4) Uani 1 1 d . . .
C11 C 0.6681(3) 1.1195(2) 0.39909(16) 0.0229(4) Uani 1 1 d . . .
H11A H 0.6194 1.1883 0.3803 0.027 Uiso 1 1 calc R . .
N12 N 0.7196(2) 1.09263(16) 0.47131(14) 0.0207(4) Uani 1 1 d . . .
C13 C 0.7878(2) 0.99461(18) 0.49913(16) 0.0205(4) Uani 1 1 d . . .
C14 C 0.8014(3) 0.9204(2) 0.45671(18) 0.0272(5) Uani 1 1 d . . .
H14A H 0.8467 0.8511 0.4785 0.033 Uiso 1 1 calc R . .
C15 C 0.7471(3) 0.9498(2) 0.38166(19) 0.0287(5) Uani 1 1 d . . .
H15A H 0.7544 0.9002 0.3520 0.034 Uiso 1 1 calc R . .
C16 C 0.8479(2) 0.97356(19) 0.57621(16) 0.0210(4) Uani 1 1 d . . .
N17 N 0.8267(2) 1.05574(16) 0.60701(14) 0.0216(4) Uani 1 1 d . . .
C18 C 0.8745(3) 1.0440(2) 0.67814(17) 0.0252(5) Uani 1 1 d . . .
H18A H 0.8602 1.1027 0.6987 0.030 Uiso 1 1 calc R . .
C19 C 0.9441(3) 0.9497(2) 0.72315(17) 0.0260(5) Uani 1 1 d . . .
C20 C 0.9675(3) 0.8659(2) 0.68974(18) 0.0281(5) Uani 1 1 d . . .
H20A H 1.0161 0.8005 0.7179 0.034 Uiso 1 1 calc R . .
C21 C 0.9203(3) 0.8772(2) 0.61573(17) 0.0251(5) Uani 1 1 d . . .
H21A H 0.9371 0.8205 0.5923 0.030 Uiso 1 1 calc R . .
C22 C 0.9920(3) 0.9393(3) 0.80438(19) 0.0345(6) Uani 1 1 d . . .
H22A H 1.0378 0.8675 0.8271 0.052 Uiso 1 1 calc R . .
H22B H 0.9115 0.9565 0.8514 0.052 Uiso 1 1 calc R . .
H22C H 1.0580 0.9870 0.7876 0.052 Uiso 1 1 calc R . .
N23 N 0.4225(2) 0.66773(17) 0.30935(15) 0.0254(4) Uani 1 1 d . . .
H23A H 0.3792 0.6525 0.3669 0.030 Uiso 1 1 calc R . .
C24 C 0.4356(3) 0.59443(19) 0.26024(17) 0.0249(5) Uani 1 1 d . . .
H24 H 0.4138 0.6342 0.2006 0.030 Uiso 1 1 calc R . .
C25 C 0.3300(3) 0.5217(2) 0.3146(2) 0.0280(5) Uani 1 1 d . . .
H25A H 0.2361 0.5638 0.3269 0.034 Uiso 1 1 calc R . .
H25B H 0.3527 0.4814 0.3732 0.034 Uiso 1 1 calc R . .
C26 C 0.3270(3) 0.4460(2) 0.2668(2) 0.0338(6) Uani 1 1 d . . .
N27 N 0.4716(3) 0.39934(18) 0.22850(18) 0.0343(5) Uani 1 1 d . . .
O28 O 0.4813(3) 0.32301(19) 0.1987(2) 0.0520(7) Uani 1 1 d . . .
C29 C 0.5924(4) 0.4560(2) 0.1902(3) 0.0447(8) Uani 1 1 d . . .
C30 C 0.5795(3) 0.5293(2) 0.2451(2) 0.0357(6) Uani 1 1 d . . .
H30A H 0.5997 0.4875 0.3041 0.043 Uiso 1 1 calc R . .
H30B H 0.6497 0.5761 0.2129 0.043 Uiso 1 1 calc R . .
C31 C 0.2514(6) 0.5012(3) 0.1904(3) 0.0608(12) Uani 1 1 d . . .
H31A H 0.2991 0.5581 0.1467 0.091 Uiso 1 1 calc R . .
H31B H 0.1548 0.5294 0.2155 0.091 Uiso 1 1 calc R . .
H31C H 0.2522 0.4512 0.1603 0.091 Uiso 1 1 calc R . .
C32 C 0.2545(4) 0.3565(3) 0.3348(3) 0.0462(8) Uani 1 1 d . . .
H32A H 0.3025 0.3223 0.3836 0.069 Uiso 1 1 calc R . .
H32B H 0.2572 0.3060 0.3047 0.069 Uiso 1 1 calc R . .
H32C H 0.1573 0.3836 0.3597 0.069 Uiso 1 1 calc R . .
C33 C 0.7239(4) 0.3754(3) 0.1978(4) 0.0768(18) Uani 1 1 d . . .
H33A H 0.7215 0.3393 0.2615 0.115 Uiso 1 1 calc R . .
H33B H 0.8057 0.4102 0.1697 0.115 Uiso 1 1 calc R . .
H33C H 0.7291 0.3249 0.1671 0.115 Uiso 1 1 calc R . .
C34 C 0.5990(7) 0.5151(4) 0.0906(3) 0.0768(18) Uani 1 1 d . . .
H34A H 0.6784 0.5525 0.0652 0.115 Uiso 1 1 calc R . .
H34B H 0.5126 0.5650 0.0854 0.115 Uiso 1 1 calc R . .
H34C H 0.6101 0.4656 0.0577 0.115 Uiso 1 1 calc R . .
N35 N 0.6728(2) 0.88839(17) 0.06403(14) 0.0234(4) Uani 1 1 d . . .
C36 C 0.7224(3) 0.9864(2) 0.02026(17) 0.0234(4) Uani 1 1 d . . .
C37 C 0.6855(3) 1.0509(2) -0.0586(2) 0.0307(5) Uani 1 1 d . . .
H37A H 0.6254 1.0315 -0.0819 0.037 Uiso 1 1 calc R . .
C38 C 0.7372(3) 1.1444(2) -0.1036(2) 0.0366(6) Uani 1 1 d . . .
H38A H 0.7131 1.1882 -0.1581 0.044 Uiso 1 1 calc R . .
C39 C 0.8236(3) 1.1732(2) -0.0689(2) 0.0363(6) Uani 1 1 d . . .
H39A H 0.8576 1.2372 -0.0988 0.044 Uiso 1 1 calc R . .
C40 C 0.8602(3) 1.1079(3) 0.0099(2) 0.0347(6) Uani 1 1 d . . .
H40A H 0.9191 1.1277 0.0339 0.042 Uiso 1 1 calc R . .
C41 C 0.8113(3) 1.0140(2) 0.05397(18) 0.0302(5) Uani 1 1 d . . .
H41A H 0.8387 0.9687 0.1070 0.036 Uiso 1 1 calc R . .
C42 C 0.7314(3) 0.8086(2) 0.01940(17) 0.0252(5) Uani 1 1 d . . .
C43 C 0.6708(3) 0.8028(2) -0.04379(19) 0.0305(5) Uani 1 1 d . . .
H43A H 0.5856 0.8467 -0.0535 0.037 Uiso 1 1 calc R . .
C44 C 0.7369(4) 0.7317(3) -0.0925(2) 0.0374(6) Uani 1 1 d . . .
H44A H 0.6962 0.7266 -0.1353 0.045 Uiso 1 1 calc R . .
C45 C 0.8616(4) 0.6684(3) -0.0786(2) 0.0378(7) Uani 1 1 d . . .
H45A H 0.9078 0.6217 -0.1133 0.045 Uiso 1 1 calc R . .
C46 C 0.9196(3) 0.6729(3) -0.0138(2) 0.0378(6) Uani 1 1 d . . .
H46A H 1.0041 0.6282 -0.0034 0.045 Uiso 1 1 calc R . .
C47 C 0.8538(3) 0.7430(2) 0.0358(2) 0.0318(5) Uani 1 1 d . . .
H47A H 0.8925 0.7459 0.0805 0.038 Uiso 1 1 calc R . .
N1S N -0.1385(6) 0.7589(4) 0.2523(3) 0.0818(14) Uani 1 1 d . . .
C1S C -0.1500(6) 0.6881(5) 0.3141(4) 0.0709(13) Uani 1 1 d . . .
C2S C -0.1644(9) 0.5993(6) 0.3961(5) 0.114(3) Uani 1 1 d . . .
H2S1 H -0.1014 0.5976 0.4312 0.170 Uiso 1 1 calc R . .
H2S2 H -0.1408 0.5345 0.3796 0.170 Uiso 1 1 calc R . .
H2S3 H -0.2608 0.6063 0.4323 0.170 Uiso 1 1 calc R . .

loop_
_atom_site_aniso_label
_atom_site_aniso_U_11
_atom_site_aniso_U_22
_atom_site_aniso_U_33
_atom_site_aniso_U_23
_atom_site_aniso_U_13
_atom_site_aniso_U_12
Cu1 0.0387(2) 0.02160(16) 0.01907(16) -0.00936(11) -0.00926(13) 0.00347(12)
Br1 0.04144(19) 0.02736(17) 0.0580(2) -0.02076(14) 0.01748(15) -0.01492(13)
Br2 0.1187(4) 0.0537(2) 0.0453(2) -0.03355(19) -0.0529(3) 0.0526(3)
N1 0.0243(9) 0.0199(9) 0.0197(9) -0.0096(7) -0.0022(7) -0.0067(7)
C2 0.0226(10) 0.0208(10) 0.0210(10) -0.0099(8) -0.0049(8) -0.0044(8)
N3 0.0276(10) 0.0217(9) 0.0194(9) -0.0077(7) -0.0025(7) -0.0090(7)
C4 0.0230(10) 0.0225(10) 0.0194(10) -0.0088(8) -0.0028(8) -0.0054(8)
N5 0.0276(10) 0.0213(9) 0.0198(9) -0.0090(7) -0.0011(7) -0.0081(7)
C6 0.0247(10) 0.0204(10) 0.0214(10) -0.0089(8) -0.0038(8) -0.0065(8)
O7 0.0262(8) 0.0214(8) 0.0219(8) -0.0121(6) -0.0012(6) -0.0078(6)
C8 0.0289(11) 0.0186(10) 0.0270(11) -0.0097(8) -0.0065(9) -0.0067(8)
C9 0.0301(12) 0.0307(12) 0.0210(11) -0.0091(9) -0.0039(9) -0.0136(10)
C10 0.0245(10) 0.0267(11) 0.0203(10) -0.0093(8) -0.0015(8) -0.0107(9)
C11 0.0255(11) 0.0237(11) 0.0215(10) -0.0107(8) -0.0048(8) -0.0032(8)
N12 0.0242(9) 0.0198(9) 0.0186(9) -0.0067(7) -0.0036(7) -0.0048(7)
C13 0.0212(10) 0.0197(10) 0.0200(10) -0.0064(8) -0.0023(8) -0.0052(8)
C14 0.0347(13) 0.0205(11) 0.0282(12) -0.0095(9) -0.0077(10) -0.0046(9)
C15 0.0347(13) 0.0261(12) 0.0302(13) -0.0136(10) -0.0060(10) -0.0082(10)
C16 0.0210(10) 0.0215(10) 0.0194(10) -0.0062(8) -0.0016(8) -0.0053(8)
N17 0.0224(9) 0.0211(9) 0.0209(9) -0.0070(7) -0.0030(7) -0.0044(7)
C18 0.0262(11) 0.0286(12) 0.0214(11) -0.0074(9) -0.0046(9) -0.0073(9)
C19 0.0216(10) 0.0335(13) 0.0206(11) -0.0026(9) -0.0041(8) -0.0093(9)
C20 0.0242(11) 0.0281(12) 0.0250(12) -0.0024(9) -0.0049(9) -0.0019(9)
C21 0.0244(11) 0.0221(11) 0.0246(11) -0.0054(9) -0.0025(9) -0.0034(8)
C22 0.0299(13) 0.0489(17) 0.0225(12) -0.0047(11) -0.0086(10) -0.0082(12)
N23 0.0357(11) 0.0216(9) 0.0210(9) -0.0122(8) 0.0025(8) -0.0118(8)
C24 0.0357(13) 0.0192(10) 0.0201(10) -0.0087(8) -0.0004(9) -0.0087(9)
C25 0.0297(12) 0.0217(11) 0.0343(13) -0.0132(10) -0.0015(10) -0.0080(9)
C26 0.0391(14) 0.0233(12) 0.0442(16) -0.0156(11) -0.0085(12) -0.0084(10)
N27 0.0439(13) 0.0186(10) 0.0374(13) -0.0133(9) 0.0048(10) -0.0111(9)
O28 0.0725(18) 0.0274(11) 0.0576(16) -0.0275(11) 0.0061(13) -0.0169(11)
C29 0.0499(18) 0.0258(13) 0.0495(19) -0.0190(13) 0.0182(14) -0.0173(13)
C30 0.0333(14) 0.0239(12) 0.0456(17) -0.0147(11) 0.0056(12) -0.0098(10)
C31 0.090(3) 0.0412(19) 0.076(3) -0.0240(19) -0.052(3) -0.003(2)
C32 0.0409(17) 0.0346(16) 0.065(2) -0.0235(16) 0.0044(15) -0.0189(13)
C33 0.0403(19) 0.041(2) 0.132(5) -0.044(3) 0.028(2) -0.0139(16)
C34 0.134(5) 0.045(2) 0.039(2) -0.0237(17) 0.031(2) -0.043(3)
N35 0.0305(10) 0.0231(9) 0.0185(9) -0.0100(7) 0.0007(7) -0.0104(8)
C36 0.0256(11) 0.0237(11) 0.0211(10) -0.0082(8) -0.0007(8) -0.0086(9)
C37 0.0318(13) 0.0299(13) 0.0322(13) -0.0056(10) -0.0117(10) -0.0083(10)
C38 0.0408(15) 0.0302(14) 0.0355(15) 0.0022(11) -0.0152(12) -0.0100(12)
C39 0.0429(16) 0.0279(13) 0.0381(15) -0.0048(11) -0.0093(12) -0.0134(12)
C40 0.0420(15) 0.0374(15) 0.0305(13) -0.0079(11) -0.0074(11) -0.0210(12)
C41 0.0366(14) 0.0326(13) 0.0232(12) -0.0060(10) -0.0053(10) -0.0145(11)
C42 0.0300(12) 0.0252(11) 0.0206(10) -0.0106(9) 0.0027(9) -0.0105(9)
C43 0.0379(14) 0.0309(13) 0.0260(12) -0.0135(10) -0.0047(10) -0.0078(11)
C44 0.0529(18) 0.0369(15) 0.0297(14) -0.0194(12) -0.0035(12) -0.0145(13)
C45 0.0465(17) 0.0327(14) 0.0345(15) -0.0206(12) 0.0051(12) -0.0106(12)
C46 0.0343(14) 0.0338(14) 0.0425(16) -0.0169(12) -0.0007(12) -0.0038(11)
C47 0.0338(13) 0.0345(14) 0.0295(13) -0.0118(11) -0.0057(10) -0.0086(11)
N1S 0.108(4) 0.084(3) 0.055(3) -0.018(2) -0.025(3) -0.016(3)
C1S 0.076(3) 0.074(3) 0.056(3) -0.027(2) -0.009(2) 0.000(3)
C2S 0.114(6) 0.085(5) 0.087(5) 0.001(4) -0.002(4) 0.009(4)

loop_
_atom_type_symbol
_atom_type_description
_atom_type_scat_dispersion_real
_atom_type_scat_dispersion_imag
_atom_type_scat_source
C C -0.0020 0.0020 'International Tables Vol C Tables 4.2.6.8 and 6.1.1.4'
H H 0.0000 0.0000 'International Tables Vol C Tables 4.2.6.8 and 6.1.1.4'
N N -0.0031 0.0040 'International Tables Vol C Tables 4.2.6.8 and 6.1.1.4'
O O -0.0041 0.0074 'International Tables Vol C Tables 4.2.6.8 and 6.1.1.4'
Cu Cu 0.1330 1.4803 'International Tables Vol C Tables 4.2.6.8 and 6.1.1.4'
Br Br -0.8064 2.7887 'International Tables Vol C Tables 4.2.6.8 and 6.1.1.4'

loop_
_geom_angle_atom_site_label_1
_geom_angle_atom_site_label_2
_geom_angle_atom_site_label_3
_geom_angle
_geom_angle_site_symmetry_1
_geom_angle_site_symmetry_3
_geom_angle_publ_flag
N17 Cu1 N12 79.67(8) 2_676 2_676 ?
N17 Cu1 N1 88.94(8) 2_676 . ?
N12 Cu1 N1 125.56(8) 2_676 . ?
N17 Cu1 Br2 173.70(6) 2_676 . ?
N12 Cu1 Br2 95.13(6) 2_676 . ?
N1 Cu1 Br2 91.24(6) . . ?
N17 Cu1 Br1 90.97(6) 2_676 . ?
N12 Cu1 Br1 125.47(6) 2_676 . ?
N1 Cu1 Br1 107.60(5) . . ?
Br2 Cu1 Br1 94.98(2) . . ?
C2 N1 C6 113.4(2) . . ?
C2 N1 Cu1 117.20(16) . . ?
C6 N1 Cu1 129.12(16) . . ?
N3 C2 O7 119.8(2) . . ?
N3 C2 N1 127.5(2) . . ?
O7 C2 N1 112.7(2) . . ?
C2 N3 C4 113.3(2) . . ?
N5 C4 N3 126.6(2) . . ?
N5 C4 N35 116.9(2) . . ?
N3 C4 N35 116.5(2) . . ?
C4 N5 C6 114.3(2) . . ?
N23 C6 N5 118.2(2) . . ?
N23 C6 N1 117.0(2) . . ?
N5 C6 N1 124.8(2) . . ?
C2 O7 C8 118.18(19) . . ?
O7 C8 C9 112.3(2) . . ?
O7 C8 H8A 109.2 . . ?
C9 C8 H8A 109.2 . . ?
O7 C8 H8B 109.2 . . ?
C9 C8 H8B 109.2 . . ?
H8A C8 H8B 107.9 . . ?
C10 C9 C8 113.8(2) . . ?
C10 C9 H9A 108.8 . . ?
C8 C9 H9A 108.8 . . ?
C10 C9 H9B 108.8 . . ?
C8 C9 H9B 108.8 . . ?
H9A C9 H9B 107.7 . . ?
C15 C10 C11 117.3(2) . . ?
C15 C10 C9 122.2(2) . . ?
C11 C10 C9 120.5(2) . . ?
N12 C11 C10 123.5(2) . . ?
N12 C11 H11A 118.3 . . ?
C10 C11 H11A 118.3 . . ?
C11 N12 C13 118.7(2) . . ?
C11 N12 Cu1 127.19(17) . 2_676 ?
C13 N12 Cu1 114.07(16) . 2_676 ?
N12 C13 C14 121.8(2) . . ?
N12 C13 C16 115.0(2) . . ?
C14 C13 C16 123.2(2) . . ?
C13 C14 C15 118.6(2) . . ?
C13 C14 H14A 120.7 . . ?
C15 C14 H14A 120.7 . . ?
C14 C15 C10 120.0(2) . . ?
C14 C15 H15A 120.0 . . ?
C10 C15 H15A 120.0 . . ?
N17 C16 C21 121.4(2) . . ?
N17 C16 C13 114.7(2) . . ?
C21 C16 C13 123.9(2) . . ?
C18 N17 C16 119.3(2) . . ?
C18 N17 Cu1 124.21(18) . 2_676 ?
C16 N17 Cu1 116.06(16) . 2_676 ?
N17 C18 C19 122.9(2) . . ?
N17 C18 H18A 118.5 . . ?
C19 C18 H18A 118.5 . . ?
C18 C19 C20 117.2(2) . . ?
C18 C19 C22 121.2(3) . . ?
C20 C19 C22 121.6(3) . . ?
C21 C20 C19 120.4(2) . . ?
C21 C20 H20A 119.8 . . ?
C19 C20 H20A 119.8 . . ?
C20 C21 C16 118.7(2) . . ?
C20 C21 H21A 120.7 . . ?
C16 C21 H21A 120.7 . . ?
C19 C22 H22A 109.5 . . ?
C19 C22 H22B 109.5 . . ?
H22A C22 H22B 109.5 . . ?
C19 C22 H22C 109.5 . . ?
H22A C22 H22C 109.5 . . ?
H22B C22 H22C 109.5 . . ?
C6 N23 C24 122.7(2) . . ?
C6 N23 H23A 118.6 . . ?
C24 N23 H23A 118.6 . . ?
N23 C24 C30 113.0(2) . . ?
N23 C24 C25 108.3(2) . . ?
C30 C24 C25 108.5(2) . . ?
N23 C24 H24 109.0 . . ?
C30 C24 H24 109.0 . . ?
C25 C24 H24 109.0 . . ?
C24 C25 C26 113.1(2) . . ?
C24 C25 H25A 109.0 . . ?
C26 C25 H25A 109.0 . . ?
C24 C25 H25B 109.0 . . ?
C26 C25 H25B 109.0 . . ?
H25A C25 H25B 107.8 . . ?
N27 C26 C32 106.9(2) . . ?
N27 C26 C25 110.2(2) . . ?
C32 C26 C25 109.5(3) . . ?
N27 C26 C31 109.0(3) . . ?
C32 C26 C31 109.9(3) . . ?
C25 C26 C31 111.2(3) . . ?
O28 N27 C29 115.9(2) . . ?
O28 N27 C26 115.4(3) . . ?
C29 N27 C26 124.1(2) . . ?
N27 C29 C33 107.7(3) . . ?
N27 C29 C34 109.3(4) . . ?
C33 C29 C34 109.3(4) . . ?
N27 C29 C30 109.7(2) . . ?
C33 C29 C30 108.8(4) . . ?
C34 C29 C30 111.9(3) . . ?
C24 C30 C29 112.0(3) . . ?
C24 C30 H30A 109.2 . . ?
C29 C30 H30A 109.2 . . ?
C24 C30 H30B 109.2 . . ?
C29 C30 H30B 109.2 . . ?
H30A C30 H30B 107.9 . . ?
C26 C31 H31A 109.5 . . ?
C26 C31 H31B 109.5 . . ?
H31A C31 H31B 109.5 . . ?
C26 C31 H31C 109.5 . . ?
H31A C31 H31C 109.5 . . ?
H31B C31 H31C 109.5 . . ?
C26 C32 H32A 109.5 . . ?
C26 C32 H32B 109.5 . . ?
H32A C32 H32B 109.5 . . ?
C26 C32 H32C 109.5 . . ?
H32A C32 H32C 109.5 . . ?
H32B C32 H32C 109.5 . . ?
C29 C33 H33A 109.5 . . ?
C29 C33 H33B 109.5 . . ?
H33A C33 H33B 109.5 . . ?
C29 C33 H33C 109.5 . . ?
H33A C33 H33C 109.5 . . ?
H33B C33 H33C 109.5 . . ?
C29 C34 H34A 109.5 . . ?
C29 C34 H34B 109.5 . . ?
H34A C34 H34B 109.5 . . ?
C29 C34 H34C 109.5 . . ?
H34A C34 H34C 109.5 . . ?
H34B C34 H34C 109.5 . . ?
C4 N35 C36 121.0(2) . . ?
C4 N35 C42 121.1(2) . . ?
C36 N35 C42 116.95(19) . . ?
C41 C36 C37 120.2(2) . . ?
C41 C36 N35 120.5(2) . . ?
C37 C36 N35 119.2(2) . . ?
C36 C37 C38 119.8(3) . . ?
C36 C37 H37A 120.1 . . ?
C38 C37 H37A 120.1 . . ?
C39 C38 C37 120.0(3) . . ?
C39 C38 H38A 120.0 . . ?
C37 C38 H38A 120.0 . . ?
C38 C39 C40 119.7(3) . . ?
C38 C39 H39A 120.2 . . ?
C40 C39 H39A 120.2 . . ?
C39 C40 C41 120.5(3) . . ?
C39 C40 H40A 119.7 . . ?
C41 C40 H40A 119.7 . . ?
C36 C41 C40 119.7(3) . . ?
C36 C41 H41A 120.1 . . ?
C40 C41 H41A 120.1 . . ?
C47 C42 C43 120.9(2) . . ?
C47 C42 N35 118.8(2) . . ?
C43 C42 N35 120.2(2) . . ?
C44 C43 C42 119.1(3) . . ?
C44 C43 H43A 120.4 . . ?
C42 C43 H43A 120.4 . . ?
C45 C44 C43 120.3(3) . . ?
C45 C44 H44A 119.9 . . ?
C43 C44 H44A 119.9 . . ?
C44 C45 C46 120.2(3) . . ?
C44 C45 H45A 119.9 . . ?
C46 C45 H45A 119.9 . . ?
C45 C46 C47 120.0(3) . . ?
C45 C46 H46A 120.0 . . ?
C47 C46 H46A 120.0 . . ?
C42 C47 C46 119.5(3) . . ?
C42 C47 H47A 120.3 . . ?
C46 C47 H47A 120.3 . . ?
N1S C1S C2S 177.7(7) . . ?
C1S C2S H2S1 109.5 . . ?
C1S C2S H2S2 109.5 . . ?
H2S1 C2S H2S2 109.5 . . ?
C1S C2S H2S3 109.5 . . ?
H2S1 C2S H2S3 109.5 . . ?
H2S2 C2S H2S3 109.5 . . ?

loop_
_geom_bond_atom_site_label_1
_geom_bond_atom_site_label_2
_geom_bond_distance
_geom_bond_site_symmetry_2
_geom_bond_publ_flag
Cu1 N17 2.013(2) 2_676 ?
Cu1 N12 2.064(2) 2_676 ?
Cu1 N1 2.136(2) . ?
Cu1 Br2 2.3870(5) . ?
Cu1 Br1 2.5548(5) . ?
N1 C2 1.336(3) . ?
N1 C6 1.368(3) . ?
C2 N3 1.322(3) . ?
C2 O7 1.336(3) . ?
N3 C4 1.349(3) . ?
C4 N5 1.333(3) . ?
C4 N35 1.363(3) . ?
N5 C6 1.346(3) . ?
C6 N23 1.331(3) . ?
O7 C8 1.450(3) . ?
C8 C9 1.518(3) . ?
C8 H8A 0.9900 . ?
C8 H8B 0.9900 . ?
C9 C10 1.503(3) . ?
C9 H9A 0.9900 . ?
C9 H9B 0.9900 . ?
C10 C15 1.392(4) . ?
C10 C11 1.393(3) . ?
C11 N12 1.338(3) . ?
C11 H11A 0.9500 . ?
N12 C13 1.351(3) . ?
N12 Cu1 2.064(2) 2_676 ?
C13 C14 1.392(3) . ?
C13 C16 1.478(3) . ?
C14 C15 1.392(4) . ?
C14 H14A 0.9500 . ?
C15 H15A 0.9500 . ?
C16 N17 1.348(3) . ?
C16 C21 1.393(3) . ?
N17 C18 1.342(3) . ?
N17 Cu1 2.013(2) 2_676 ?
C18 C19 1.391(4) . ?
C18 H18A 0.9500 . ?
C19 C20 1.393(4) . ?
C19 C22 1.504(4) . ?
C20 C21 1.384(4) . ?
C20 H20A 0.9500 . ?
C21 H21A 0.9500 . ?
C22 H22A 0.9800 . ?
C22 H22B 0.9800 . ?
C22 H22C 0.9800 . ?
N23 C24 1.464(3) . ?
N23 H23A 0.8800 . ?
C24 C30 1.515(4) . ?
C24 C25 1.522(4) . ?
C24 H24 1.0000 . ?
C25 C26 1.527(4) . ?
C25 H25A 0.9900 . ?
C25 H25B 0.9900 . ?
C26 N27 1.489(4) . ?
C26 C32 1.526(4) . ?
C26 C31 1.541(5) . ?
N27 O28 1.287(3) . ?
N27 C29 1.489(4) . ?
C29 C33 1.520(6) . ?
C29 C34 1.534(6) . ?
C29 C30 1.539(4) . ?
C30 H30A 0.9900 . ?
C30 H30B 0.9900 . ?
C31 H31A 0.9800 . ?
C31 H31B 0.9800 . ?
C31 H31C 0.9800 . ?
C32 H32A 0.9800 . ?
C32 H32B 0.9800 . ?
C32 H32C 0.9800 . ?
C33 H33A 0.9800 . ?
C33 H33B 0.9800 . ?
C33 H33C 0.9800 . ?
C34 H34A 0.9800 . ?
C34 H34B 0.9800 . ?
C34 H34C 0.9800 . ?
N35 C36 1.441(3) . ?
N35 C42 1.441(3) . ?
C36 C41 1.387(4) . ?
C36 C37 1.388(4) . ?
C37 C38 1.397(4) . ?
C37 H37A 0.9500 . ?
C38 C39 1.388(4) . ?
C38 H38A 0.9500 . ?
C39 C40 1.389(4) . ?
C39 H39A 0.9500 . ?
C40 C41 1.389(4) . ?
C40 H40A 0.9500 . ?
C41 H41A 0.9500 . ?
C42 C47 1.387(4) . ?
C42 C43 1.394(4) . ?
C43 C44 1.394(4) . ?
C43 H43A 0.9500 . ?
C44 C45 1.385(5) . ?
C44 H44A 0.9500 . ?
C45 C46 1.392(5) . ?
C45 H45A 0.9500 . ?
C46 C47 1.393(4) . ?
C46 H46A 0.9500 . ?
C47 H47A 0.9500 . ?
N1S C1S 1.137(7) . ?
C1S C2S 1.468(9) . ?
C2S H2S1 0.9800 . ?
C2S H2S2 0.9800 . ?
C2S H2S3 0.9800 . ?
